data_4108743
loop_
_publ_author_name
'Natalie D. Coombs'
'Dragoslav Vidovic'
'Joanna K. Day'
'Amber L. Thompson'
'Delphine D. Le Pevelen'
'Andreas Stasch'
'William Clegg'
'Luca Russo'
'Louise Male'
'Michael B. Hursthouse'
'David J. Willock'
'Simon Aldridge'

_publ_contact_author 'Simon Aldridge'
_publ_contact_author_email Simon.Aldridge@chem.ox.ac.uk
_publ_section_title
;
 Cationic Terminal Gallylene Complexes by Halide Abstraction: Coordination
 Chemistry of a Valence Isoelectronic Analogue of CO and N2
;
_journal_name_full 'Journal of the American Chemical Society'
_journal_page_first 16111
_journal_page_last 16124
_journal_paper_doi 10.1021/ja806655f
_journal_volume 130
_journal_year 2008
_chemical_formula_moiety 'C32 H12 B1 F24, C24 H30 Fe2 I1 O4, C6 H5 F1'
_chemical_formula_sum 'C62 H47 B F25 Fe2 I O4'
_chemical_formula_weight 1580.41
_space_group_IT_number 14
_symmetry_cell_setting monoclinic
_symmetry_space_group_name_Hall '-P 2yn'
_symmetry_space_group_name_H-M 'P 1 21/n 1'
_atom_sites_solution_hydrogens geom
_atom_sites_solution_primary direct
_audit_creation_date 08-02-04
_audit_creation_method CRYSTALS_ver_12.85
_cell_angle_alpha 90
_cell_angle_beta 93.6797(6)
_cell_angle_gamma 90
_cell_formula_units_Z 4
_cell_length_a 18.6058(2)
_cell_length_b 16.3640(2)
_cell_length_c 21.0354(2)
_cell_measurement_reflns_used 14875
_cell_measurement_temperature 150
_cell_measurement_theta_max 27
_cell_measurement_theta_min 5
_cell_volume 6391.35(12)
_computing_cell_refinement 'DENZO/SCALEPACK (Otwinowski & Minor, 1997)'
_computing_data_collection 'COLLECT (Nonius, 1997-2001).'
_computing_data_reduction 'DENZO/SCALEPACK (Otwinowski & Minor, 1997)'
_computing_molecular_graphics 'CAMERON (Watkin et al., 1996)'
_computing_publication_material 'CRYSTALS (Betteridge et al., 2003)'
_computing_structure_refinement 'CRYSTALS (Betteridge et al., 2003)'
_computing_structure_solution 'SIR92 (Altomare et al., 1994)'
_diffrn_ambient_temperature 150
_diffrn_measured_fraction_theta_full 0.993
_diffrn_measured_fraction_theta_max 0.992
_diffrn_measurement_device 'Nonius KappaCCD'
_diffrn_measurement_device_type Area
_diffrn_measurement_method \w
_diffrn_radiation_monochromator graphite
_diffrn_radiation_type 'Mo K\a'
_diffrn_radiation_wavelength 0.71073
_diffrn_reflns_av_R_equivalents 0.068
_diffrn_reflns_limit_h_max 24
_diffrn_reflns_limit_h_min -24
_diffrn_reflns_limit_k_max 20
_diffrn_reflns_limit_k_min -21
_diffrn_reflns_limit_l_max 27
_diffrn_reflns_limit_l_min -27
_diffrn_reflns_number 83503
_diffrn_reflns_theta_full 26.945
_diffrn_reflns_theta_max 27.495
_diffrn_reflns_theta_min 5.103
_diffrn_standards_number 0
_exptl_absorpt_coefficient_mu 1.056
_exptl_absorpt_correction_T_max 0.96
_exptl_absorpt_correction_T_min 0.87
_exptl_absorpt_correction_type multi-scan
_exptl_absorpt_process_details 'DENZO/SCALEPACK (Otwinowski & Minor, 1997)'
_exptl_crystal_colour clear_intense_red
_exptl_crystal_density_diffrn 1.642
_exptl_crystal_description plate
_exptl_crystal_F_000 3144
_exptl_crystal_size_max 0.22
_exptl_crystal_size_mid 0.15
_exptl_crystal_size_min 0.04
_refine_diff_density_max 1.86
_refine_diff_density_min -1.58
_refine_ls_extinction_method none
_refine_ls_goodness_of_fit_ref 1.1249
_refine_ls_hydrogen_treatment constr
_refine_ls_matrix_type full
_refine_ls_number_parameters 839
_refine_ls_number_reflns 10967
_refine_ls_number_restraints 116
_refine_ls_R_factor_all 0.0853
_refine_ls_R_factor_gt 0.0641
_refine_ls_shift/su_max 0.001341
_refine_ls_structure_factor_coef F
_refine_ls_weighting_details
;
 Method, part 1, Chebychev polynomial, (Watkin, 1994, Prince, 1982) 
 [weight] = 1.0/[A~0~*T~0~(x)+A~1~*T~1~(x) ... +A~n-1~]*T~n-1~(x)] 
 where A~i~ are the Chebychev coefficients listed below and x= Fcalc/Fmax 
 Method = Robust Weighting (Prince, 1982) 
 W = [weight] * [1-(deltaF/6*sigmaF)^2^]^2^ 
 A~i~ are: 
 0.955 0.638 0.529 
;
_refine_ls_weighting_scheme calc
_refine_ls_wR_factor_all 0.0922
_refine_ls_wR_factor_gt 0.0718
_refine_ls_wR_factor_ref 0.0718
_reflns_limit_h_max 24
_reflns_limit_h_min -24
_reflns_limit_k_max 21
_reflns_limit_k_min 0
_reflns_limit_l_max 27
_reflns_limit_l_min 0
_reflns_number_gt 10967
_reflns_number_total 14560
_reflns_threshold_expression I>2.0\s(I)
_oxford_diffrn_Wilson_B_factor 3.05
_oxford_diffrn_Wilson_scale 37.81
_oxford_refine_ls_r_factor_ref 0.0641
_oxford_refine_ls_scale 0.1757(3)
_oxford_reflns_number_all 14558
_oxford_reflns_threshold_expression_ref I>2.0\s(I)
_oxford_structure_analysis_title 5682
_cod_data_source_file ja806655f_si_001_08.cif
_cod_data_source_block 10
_cod_original_sg_symbol_H-M 'P 1 21/n 1 '
_cod_database_code 4108743

loop_
_symmetry_equiv_pos_as_xyz
x,y,z
-x,-y,-z
-x+1/2,y+1/2,-z+1/2
x+1/2,-y+1/2,z+1/2

loop_
_atom_site_label
_atom_site_type_symbol
_atom_site_fract_x
_atom_site_fract_y
_atom_site_fract_z
_atom_site_U_iso_or_equiv
_atom_site_occupancy
_atom_site_adp_type
_atom_site_refinement_flags_posn
_atom_site_refinement_flags_adp
_atom_site_refinement_flags_occupancy
_atom_site_disorder_group
I1 I 0.504027(16) 0.222557(19) 0.852218(18) 0.0498 1.0000 Uani . . . .
Fe2 Fe 0.63850(3) 0.19886(4) 0.88781(3) 0.0314 1.0000 Uani . . . .
C3 C 0.7073(2) 0.1197(3) 0.8409(2) 0.0383 1.0000 Uani . . . .
C4 C 0.6655(3) 0.1653(3) 0.7942(2) 0.0400 1.0000 Uani . . . .
C5 C 0.6803(3) 0.2509(3) 0.8054(2) 0.0428 1.0000 Uani . . . .
C6 C 0.7317(2) 0.2570(3) 0.8570(2) 0.0421 1.0000 Uani . . . .
C7 C 0.7476(2) 0.1763(3) 0.8810(2) 0.0386 1.0000 Uani . . . .
C8 C 0.8022(3) 0.1567(4) 0.9339(3) 0.0565 1.0000 Uani . . . .
C9 C 0.7687(3) 0.3328(4) 0.8812(3) 0.0655 1.0000 Uani . . . .
C10 C 0.6513(4) 0.3196(4) 0.7647(3) 0.0654 1.0000 Uani . . . .
C11 C 0.6197(3) 0.1304(4) 0.7400(3) 0.0592 1.0000 Uani . . . .
C12 C 0.7110(3) 0.0289(3) 0.8436(3) 0.0526 1.0000 Uani . . . .
C13 C 0.6398(3) 0.2686(3) 0.9523(2) 0.0478 1.0000 Uani . . . .
O14 O 0.6446(2) 0.3123(3) 0.99492(19) 0.0682 1.0000 Uani . . . .
C15 C 0.6155(3) 0.1143(3) 0.9359(2) 0.0485 1.0000 Uani . . . .
O16 O 0.6060(3) 0.0584(3) 0.9664(2) 0.0795 1.0000 Uani . . . .
Fe17 Fe 0.45249(3) 0.36327(4) 0.88425(3) 0.0325 1.0000 Uani . . . .
C18 C 0.5361(3) 0.4154(3) 0.8825(3) 0.0461 1.0000 Uani . . . .
O19 O 0.5878(2) 0.4530(2) 0.8827(2) 0.0640 1.0000 Uani . . . .
C20 C 0.3869(3) 0.3773(3) 0.7977(2) 0.0498 1.0000 Uani . . . .
C21 C 0.3477(3) 0.3327(3) 0.8429(3) 0.0525 1.0000 Uani . . . .
C22 C 0.3414(2) 0.3826(3) 0.8966(2) 0.0477 1.0000 Uani . . . .
C23 C 0.3781(2) 0.4578(3) 0.8862(2) 0.0396 1.0000 Uani . . . .
C24 C 0.4046(2) 0.4548(3) 0.8248(2) 0.0412 1.0000 Uani . . . .
C25 C 0.3788(4) 0.5299(4) 0.9291(3) 0.0698 1.0000 Uani . . . .
C26 C 0.2997(4) 0.3624(6) 0.9531(4) 0.0957 1.0000 Uani . . . .
C27 C 0.3142(4) 0.2506(4) 0.8325(6) 0.1082 1.0000 Uani . . . .
C28 C 0.4372(4) 0.5254(4) 0.7912(4) 0.0768 1.0000 Uani . . . .
C29 C 0.4004(5) 0.3496(6) 0.7324(3) 0.1062 1.0000 Uani . . . .
C30 C 0.4639(3) 0.3402(3) 0.9667(3) 0.0496 1.0000 Uani . . . .
O31 O 0.4690(3) 0.3288(4) 1.02093(19) 0.0799 1.0000 Uani . . . .
F32 F 0.39667(15) 0.35622(19) 0.17027(11) 0.0469 1.0000 Uani . . . .
C33 C 0.3584(2) 0.3652(3) 0.2215(2) 0.0377 1.0000 Uani . . . .
F34 F 0.31928(15) 0.2960(2) 0.22506(13) 0.0510 1.0000 Uani . . . .
F35 F 0.31121(17) 0.4254(2) 0.20759(14) 0.0597 1.0000 Uani . . . .
C36 C 0.4045(2) 0.3799(2) 0.28106(18) 0.0294 1.0000 Uani . . . .
C37 C 0.4512(2) 0.3179(2) 0.30320(17) 0.0284 1.0000 Uani . . . .
C38 C 0.49878(18) 0.3284(2) 0.35747(16) 0.0244 1.0000 Uani . . . .
C39 C 0.49393(19) 0.4042(2) 0.38871(17) 0.0260 1.0000 Uani . . . .
C40 C 0.4474(2) 0.4656(2) 0.36695(18) 0.0300 1.0000 Uani . . . .
C41 C 0.4027(2) 0.4545(2) 0.31194(18) 0.0295 1.0000 Uani . . . .
C42 C 0.4423(2) 0.5431(3) 0.4038(2) 0.0374 1.0000 Uani . . . .
F43 F 0.50466(19) 0.5637(2) 0.43511(19) 0.0724 1.0000 Uani . . . .
F44 F 0.3990(3) 0.5353(2) 0.4522(2) 0.0869 1.0000 Uani . . . .
F45 F 0.4210(3) 0.6061(2) 0.37039(18) 0.0945 1.0000 Uani . . . .
B46 B 0.5518(2) 0.2549(3) 0.3859(2) 0.0260 1.0000 Uani . . . .
C47 C 0.59020(19) 0.2046(2) 0.33018(17) 0.0262 1.0000 Uani . . . .
C48 C 0.6021(2) 0.2374(2) 0.27047(18) 0.0296 1.0000 Uani . . . .
C49 C 0.6422(2) 0.1966(2) 0.22582(19) 0.0327 1.0000 Uani . . . .
C50 C 0.6710(2) 0.1209(3) 0.2391(2) 0.0347 1.0000 Uani . . . .
C51 C 0.6609(2) 0.0863(2) 0.29843(19) 0.0303 1.0000 Uani . . . .
C52 C 0.6217(2) 0.1276(2) 0.34271(18) 0.0287 1.0000 Uani . . . .
C53 C 0.6878(2) 0.0018(3) 0.3122(2) 0.0360 1.0000 Uani . . . .
F54 F 0.70035(17) -0.01328(17) 0.37458(13) 0.0510 1.0000 Uani . . . .
F55 F 0.75001(17) -0.01383(19) 0.28605(15) 0.0556 1.0000 Uani . . . .
F56 F 0.64177(19) -0.05520(17) 0.28939(19) 0.0672 1.0000 Uani . . . .
C57 C 0.6536(3) 0.2379(3) 0.1638(2) 0.0453 1.0000 Uani . . . .
F58 F 0.6981(2) 0.3014(2) 0.17142(18) 0.0757 1.0000 Uani . . . .
F59 F 0.6809(3) 0.1891(2) 0.12159(16) 0.0877 1.0000 Uani . . . .
F60 F 0.59327(19) 0.2700(2) 0.13612(15) 0.0638 1.0000 Uani . . . .
C61 C 0.61945(19) 0.2952(2) 0.42908(17) 0.0261 1.0000 Uani . . . .
C62 C 0.6576(2) 0.3609(2) 0.40389(18) 0.0294 1.0000 Uani . . . .
C63 C 0.7159(2) 0.3978(3) 0.43674(19) 0.0340 1.0000 Uani . U . .
C64 C 0.7401(2) 0.3693(3) 0.4968(2) 0.0352 1.0000 Uani . . . .
C65 C 0.7041(2) 0.3040(3) 0.52233(18) 0.0315 1.0000 Uani . . . .
C66 C 0.6453(2) 0.2681(2) 0.48896(18) 0.0290 1.0000 Uani . . . .
C67 C 0.7300(3) 0.2724(3) 0.5866(2) 0.0429 1.0000 Uani . . . .
F68 F 0.74963(17) 0.3313(2) 0.62756(12) 0.0532 1.0000 Uani . . . .
F69 F 0.7865(3) 0.2250(3) 0.58437(16) 0.1117 1.0000 Uani . . . .
F70 F 0.6789(3) 0.2312(3) 0.61535(16) 0.0854 1.0000 Uani . . . .
C71 C 0.7527(2) 0.4683(3) 0.4085(2) 0.0488 1.0000 Uani D U . .
C75 C 0.50073(19) 0.1980(2) 0.42889(17) 0.0268 1.0000 Uani . . . .
C76 C 0.4751(2) 0.1206(2) 0.41108(18) 0.0280 1.0000 Uani . . . .
C77 C 0.4309(2) 0.0752(2) 0.44911(19) 0.0315 1.0000 Uani . . . .
C78 C 0.4049(2) -0.0076(3) 0.4273(2) 0.0379 1.0000 Uani . . . .
F79 F 0.45219(18) -0.04811(18) 0.39464(18) 0.0629 1.0000 Uani . . . .
F80 F 0.3913(3) -0.0572(2) 0.47548(17) 0.0766 1.0000 Uani . . . .
F81 F 0.34521(19) -0.0042(2) 0.3890(2) 0.0746 1.0000 Uani . . . .
C82 C 0.4096(2) 0.1060(2) 0.50620(19) 0.0336 1.0000 Uani . . . .
C83 C 0.4328(2) 0.1840(3) 0.52414(19) 0.0337 1.0000 Uani . . . .
C84 C 0.4771(2) 0.2282(2) 0.48616(18) 0.0300 1.0000 Uani . . . .
C85 C 0.4116(2) 0.2201(2) 0.5854(2) 0.0447 1.0000 Uani D U . .
F89 F 0.4095(2) 0.1222(3) 0.2602(3) 0.0945(9) 0.657(8) Uiso D . P 1
C90 C 0.44435(2) 0.10266(2) 0.20794(2) 0.0945(9) 0.657(8) Uiso D . P 1
C91 C 0.4341(2) 0.1408(3) 0.1513(2) 0.0945(9) 1.0000 Uiso D . . 1
C92 C 0.47321(2) 0.11578(2) 0.09950(2) 0.0945(9) 0.657(8) Uiso D . P 1
C93 C 0.5218(2) 0.0515(3) 0.1086(3) 0.0945(9) 1.0000 Uiso D . . 1
C94 C 0.5302(2) 0.0150(2) 0.1667(3) 0.0945(9) 1.0000 Uiso D . . 1
C95 C 0.4926(2) 0.0392(3) 0.2164(2) 0.0945(9) 1.0000 Uiso D . . 1
F189 F 0.4663(4) 0.1495(5) 0.0436(4) 0.0945(9) 0.343(8) Uiso D . P 2
C190 C 0.44433(2) 0.10266(2) 0.20793(2) 0.0945(9) 0.343(8) Uiso . . P 2
C192 C 0.47320(2) 0.11577(2) 0.09950(2) 0.0945(9) 0.343(8) Uiso . . P 2
H81 H 0.8026 0.1995 0.9649 0.0673 1.0000 Uiso R . . .
H82 H 0.7897 0.1061 0.9531 0.0673 1.0000 Uiso R . . .
H83 H 0.8491 0.1523 0.9176 0.0673 1.0000 Uiso R . . .
H91 H 0.7859 0.3242 0.9247 0.0806 1.0000 Uiso R . . .
H92 H 0.7361 0.3784 0.8785 0.0806 1.0000 Uiso R . . .
H93 H 0.8084 0.3439 0.8560 0.0806 1.0000 Uiso R . . .
H101 H 0.6548 0.3701 0.7876 0.0799 1.0000 Uiso R . . .
H102 H 0.6015 0.3091 0.7519 0.0799 1.0000 Uiso R . . .
H103 H 0.6784 0.3240 0.7273 0.0799 1.0000 Uiso R . . .
H111 H 0.5886 0.1719 0.7205 0.0690 1.0000 Uiso R . . .
H112 H 0.5913 0.0867 0.7550 0.0690 1.0000 Uiso R . . .
H113 H 0.6503 0.1095 0.7087 0.0690 1.0000 Uiso R . . .
H121 H 0.7328 0.0110 0.8834 0.0653 1.0000 Uiso R . . .
H122 H 0.6639 0.0069 0.8389 0.0653 1.0000 Uiso R . . .
H123 H 0.7383 0.0091 0.8096 0.0653 1.0000 Uiso R . . .
H251 H 0.4201 0.5632 0.9220 0.0838 1.0000 Uiso R . . .
H252 H 0.3809 0.5122 0.9729 0.0838 1.0000 Uiso R . . .
H253 H 0.3353 0.5611 0.9200 0.0838 1.0000 Uiso R . . .
H261 H 0.3159 0.3979 0.9874 0.1206 1.0000 Uiso R . . .
H262 H 0.3077 0.3065 0.9654 0.1206 1.0000 Uiso R . . .
H263 H 0.2492 0.3711 0.9426 0.1206 1.0000 Uiso R . . .
H271 H 0.3088 0.2256 0.8732 0.1215 1.0000 Uiso R . . .
H272 H 0.3444 0.2170 0.8080 0.1215 1.0000 Uiso R . . .
H273 H 0.2678 0.2562 0.8104 0.1215 1.0000 Uiso R . . .
H281 H 0.4588 0.5620 0.8227 0.0984 1.0000 Uiso R . . .
H282 H 0.4734 0.5057 0.7645 0.0984 1.0000 Uiso R . . .
H283 H 0.4007 0.5547 0.7658 0.0984 1.0000 Uiso R . . .
H291 H 0.4381 0.3825 0.7165 0.1152 1.0000 Uiso R . . .
H292 H 0.4151 0.2937 0.7336 0.1152 1.0000 Uiso R . . .
H293 H 0.3571 0.3553 0.7052 0.1152 1.0000 Uiso R . . .
H371 H 0.4509 0.2666 0.2810 0.0343 1.0000 Uiso R . . .
H391 H 0.5240 0.4137 0.4266 0.0309 1.0000 Uiso R . . .
H411 H 0.3706 0.4976 0.2966 0.0353 1.0000 Uiso R . . .
H481 H 0.5817 0.2902 0.2592 0.0353 1.0000 Uiso R . . .
H501 H 0.6981 0.0920 0.2087 0.0403 1.0000 Uiso R . . .
H521 H 0.6168 0.1032 0.3839 0.0340 1.0000 Uiso R . . .
H621 H 0.6427 0.3810 0.3622 0.0347 1.0000 Uiso R . . .
H641 H 0.7806 0.3938 0.5198 0.0407 1.0000 Uiso R . . .
H661 H 0.6221 0.2223 0.5081 0.0345 1.0000 Uiso R . . .
H761 H 0.4882 0.0977 0.3717 0.0321 1.0000 Uiso R . . .
H821 H 0.3794 0.0748 0.5327 0.0406 1.0000 Uiso R . . .
H841 H 0.4920 0.2820 0.5000 0.0345 1.0000 Uiso R . . .
H911 H 0.4006 0.1860 0.1459 0.1115 1.0000 Uiso . . . 1
H921 H 0.4659 0.1411 0.0586 0.1115 0.657(8) Uiso . . P 1
H931 H 0.5482 0.0309 0.0737 0.1115 1.0000 Uiso . . . 1
H941 H 0.5632 -0.0303 0.1730 0.1115 1.0000 Uiso . . . 1
H951 H 0.4997 0.0137 0.2575 0.1115 1.0000 Uiso . . . 1
H1901 H 0.4188 0.1209 0.2434 0.1122 0.343(8) Uiso . . P 2
F720 F 0.7914(7) 0.5158(8) 0.4470(5) 0.0796 0.3800 Uani D U . 1
F721 F 0.7498(4) 0.5341(4) 0.4439(3) 0.0783 0.6200 Uani D U . 2
F730 F 0.7050(6) 0.5197(8) 0.3791(7) 0.1099 0.3800 Uani D U . 1
F731 F 0.7278(5) 0.4878(7) 0.3518(3) 0.1205 0.6200 Uani D U . 2
F740 F 0.7944(9) 0.4491(7) 0.3622(6) 0.1165 0.3800 Uani D U . 1
F741 F 0.8223(3) 0.4536(5) 0.4062(5) 0.1048 0.6200 Uani D U . 2
F860 F 0.4110(4) 0.3005(3) 0.5864(3) 0.0524(16) 0.5100 Uiso D U . 1
F861 F 0.3857(4) 0.2969(3) 0.5781(3) 0.0461(15) 0.4900 Uiso D U . 2
F870 F 0.3412(3) 0.1974(4) 0.5959(3) 0.0512(13) 0.5100 Uiso D U . 1
F871 F 0.3685(4) 0.1782(5) 0.6190(4) 0.083(2) 0.4900 Uiso D U . 2
F880 F 0.4489(3) 0.1925(4) 0.6354(3) 0.0657(17) 0.5100 Uiso D U . 1
F881 F 0.4728(3) 0.2325(5) 0.6266(3) 0.0663(18) 0.4900 Uiso D U . 2

loop_
_atom_site_aniso_label
_atom_site_aniso_U_11
_atom_site_aniso_U_22
_atom_site_aniso_U_33
_atom_site_aniso_U_23
_atom_site_aniso_U_13
_atom_site_aniso_U_12
I1 0.03441(15) 0.03777(16) 0.0752(2) -0.01608(14) -0.01157(13) 0.00443(12)
Fe2 0.0295(3) 0.0343(3) 0.0303(3) -0.0024(2) 0.0012(2) -0.0006(2)
C3 0.036(2) 0.034(2) 0.045(2) -0.0089(17) 0.0095(18) -0.0011(17)
C4 0.043(2) 0.041(2) 0.036(2) -0.0077(18) 0.0052(18) -0.0022(18)
C5 0.054(3) 0.041(2) 0.034(2) -0.0027(18) 0.0126(19) -0.002(2)
C6 0.039(2) 0.039(2) 0.050(3) -0.0063(19) 0.0146(19) -0.0126(18)
C7 0.0282(19) 0.042(2) 0.046(2) -0.0070(18) 0.0076(17) -0.0016(17)
C8 0.035(2) 0.069(4) 0.064(3) -0.007(3) -0.005(2) 0.003(2)
C9 0.064(3) 0.050(3) 0.085(4) -0.019(3) 0.019(3) -0.024(3)
C10 0.093(5) 0.057(3) 0.047(3) 0.018(3) 0.014(3) 0.006(3)
C11 0.071(4) 0.067(3) 0.039(3) -0.017(2) -0.003(2) -0.006(3)
C12 0.048(3) 0.039(3) 0.072(3) -0.007(2) 0.010(2) -0.004(2)
C13 0.040(2) 0.056(3) 0.047(3) -0.008(2) 0.0004(19) 0.007(2)
O14 0.076(3) 0.076(3) 0.052(2) -0.031(2) -0.0023(19) 0.008(2)
C15 0.047(3) 0.055(3) 0.044(3) 0.006(2) 0.007(2) -0.001(2)
O16 0.098(4) 0.071(3) 0.071(3) 0.033(2) 0.018(2) -0.013(3)
Fe17 0.0310(3) 0.0306(3) 0.0356(3) -0.0010(2) 0.0006(2) -0.0020(2)
C18 0.042(2) 0.036(2) 0.060(3) -0.003(2) 0.000(2) -0.0018(19)
O19 0.047(2) 0.052(2) 0.093(3) -0.004(2) 0.0007(19) -0.0190(17)
C20 0.057(3) 0.058(3) 0.034(2) -0.008(2) -0.007(2) 0.022(2)
C21 0.045(3) 0.033(2) 0.076(4) 0.005(2) -0.021(2) -0.001(2)
C22 0.031(2) 0.059(3) 0.054(3) 0.023(2) 0.0053(19) 0.005(2)
C23 0.040(2) 0.037(2) 0.041(2) -0.0054(18) -0.0007(17) 0.0068(18)
C24 0.035(2) 0.042(2) 0.048(2) 0.0131(19) 0.0098(18) 0.0022(18)
C25 0.070(4) 0.065(4) 0.072(4) -0.030(3) -0.014(3) 0.023(3)
C26 0.052(3) 0.142(8) 0.096(5) 0.070(5) 0.029(3) 0.025(4)
C27 0.063(4) 0.042(3) 0.210(10) 0.011(5) -0.067(5) -0.007(3)
C28 0.060(4) 0.071(4) 0.101(5) 0.040(4) 0.022(3) 0.002(3)
C29 0.139(7) 0.136(7) 0.041(3) -0.030(4) -0.020(4) 0.080(6)
C30 0.038(2) 0.057(3) 0.054(3) 0.005(2) -0.001(2) 0.001(2)
O31 0.071(3) 0.130(4) 0.038(2) 0.019(2) -0.0049(18) 0.011(3)
F32 0.0456(14) 0.0690(18) 0.0258(12) -0.0010(12) -0.0010(10) -0.0054(13)
C33 0.0303(19) 0.048(2) 0.034(2) 0.0007(18) -0.0054(16) 0.0008(17)
F34 0.0464(15) 0.0646(18) 0.0404(14) 0.0008(13) -0.0101(11) -0.0212(13)
F35 0.0582(18) 0.068(2) 0.0495(16) -0.0018(14) -0.0262(14) 0.0211(15)
C36 0.0254(17) 0.036(2) 0.0267(18) 0.0005(15) -0.0009(14) 0.0010(15)
C37 0.0281(17) 0.0330(19) 0.0240(17) -0.0033(14) 0.0002(14) -0.0022(15)
C38 0.0240(16) 0.0274(17) 0.0223(16) -0.0008(13) 0.0044(13) -0.0008(13)
C39 0.0275(17) 0.0244(17) 0.0260(17) -0.0017(13) 0.0000(13) -0.0009(14)
C40 0.0314(18) 0.0277(18) 0.0310(19) 0.0010(15) 0.0033(15) -0.0004(15)
C41 0.0283(17) 0.0297(18) 0.0303(18) 0.0035(15) -0.0007(14) 0.0044(14)
C42 0.041(2) 0.029(2) 0.042(2) -0.0031(17) -0.0032(18) 0.0049(17)
F43 0.067(2) 0.0471(17) 0.099(3) -0.0346(18) -0.0272(19) 0.0050(15)
F44 0.107(3) 0.065(2) 0.095(3) -0.040(2) 0.055(2) -0.013(2)
F45 0.175(5) 0.0346(16) 0.068(2) -0.0061(15) -0.041(3) 0.035(2)
B46 0.0286(19) 0.0237(18) 0.0258(19) -0.0017(15) 0.0016(15) 0.0006(15)
C47 0.0258(16) 0.0250(17) 0.0276(17) -0.0024(13) -0.0003(13) 0.0011(13)
C48 0.0317(18) 0.0286(19) 0.0287(18) 0.0002(14) 0.0022(14) 0.0012(14)
C49 0.039(2) 0.0300(18) 0.0303(19) -0.0008(15) 0.0088(16) -0.0022(16)
C50 0.037(2) 0.0313(19) 0.037(2) -0.0038(16) 0.0111(16) -0.0001(16)
C51 0.0297(18) 0.0246(17) 0.036(2) -0.0018(15) 0.0008(15) 0.0021(14)
C52 0.0287(17) 0.0286(18) 0.0286(18) -0.0011(14) -0.0006(14) 0.0006(14)
C53 0.042(2) 0.0283(19) 0.038(2) -0.0024(16) 0.0031(17) 0.0056(16)
F54 0.0675(18) 0.0405(15) 0.0454(15) 0.0090(12) 0.0057(13) 0.0165(13)
F55 0.0563(17) 0.0483(16) 0.0639(18) 0.0042(14) 0.0181(14) 0.0233(14)
F56 0.070(2) 0.0253(13) 0.102(3) 0.0005(14) -0.0265(18) -0.0031(13)
C57 0.060(3) 0.038(2) 0.039(2) 0.0034(18) 0.016(2) 0.006(2)
F58 0.089(3) 0.072(2) 0.067(2) 0.0203(18) 0.0165(19) -0.035(2)
F59 0.160(4) 0.061(2) 0.0492(18) 0.0118(16) 0.062(2) 0.038(2)
F60 0.072(2) 0.077(2) 0.0425(15) 0.0259(15) 0.0048(14) 0.0067(17)
C61 0.0255(16) 0.0278(18) 0.0248(16) -0.0007(13) -0.0002(13) 0.0044(13)
C62 0.0302(18) 0.0304(18) 0.0274(17) 0.0013(14) 0.0010(14) -0.0026(15)
C63 0.0326(19) 0.039(2) 0.0309(19) -0.0026(15) 0.0049(15) -0.0067(16)
C64 0.0277(18) 0.042(2) 0.035(2) -0.0077(17) -0.0039(15) -0.0012(16)
C65 0.0314(18) 0.0343(19) 0.0279(18) -0.0062(15) -0.0033(14) 0.0060(15)
C66 0.0318(18) 0.0265(18) 0.0285(18) -0.0009(14) 0.0004(14) 0.0041(14)
C67 0.051(2) 0.043(2) 0.033(2) -0.0032(18) -0.0136(18) 0.009(2)
F68 0.0658(18) 0.0604(18) 0.0317(13) -0.0076(12) -0.0103(12) -0.0015(15)
F69 0.143(4) 0.148(4) 0.0401(17) -0.017(2) -0.026(2) 0.113(4)
F70 0.111(3) 0.092(3) 0.0487(18) 0.0329(18) -0.0314(19) -0.045(2)
C71 0.047(2) 0.053(2) 0.046(2) 0.0009(16) 0.0016(17) -0.0216(19)
C75 0.0261(17) 0.0278(17) 0.0260(17) 0.0006(14) -0.0016(13) -0.0003(14)
C76 0.0290(17) 0.0267(17) 0.0278(18) -0.0010(14) -0.0016(14) 0.0015(14)
C77 0.0325(19) 0.0265(18) 0.035(2) 0.0008(15) -0.0042(15) -0.0025(15)
C78 0.039(2) 0.032(2) 0.043(2) -0.0023(17) -0.0034(18) -0.0060(17)
F79 0.0593(18) 0.0369(15) 0.092(2) -0.0243(15) 0.0021(17) 0.0007(13)
F80 0.128(3) 0.0392(16) 0.063(2) 0.0033(14) 0.008(2) -0.0317(19)
F81 0.063(2) 0.0410(16) 0.113(3) -0.0218(17) -0.045(2) 0.0045(14)
C82 0.039(2) 0.0298(19) 0.032(2) 0.0044(15) 0.0038(16) -0.0038(16)
C83 0.037(2) 0.032(2) 0.032(2) -0.0015(15) 0.0054(16) -0.0004(16)
C84 0.0334(18) 0.0276(18) 0.0293(18) 0.0006(14) 0.0041(14) -0.0012(15)
C85 0.063(3) 0.036(2) 0.037(2) -0.0006(18) 0.018(2) -0.007(2)
F720 0.101(7) 0.072(7) 0.064(5) 0.000(4) -0.011(5) -0.051(5)
F721 0.112(6) 0.041(3) 0.085(4) -0.003(3) 0.032(4) -0.026(4)
F730 0.088(6) 0.092(9) 0.144(9) 0.085(7) -0.033(6) -0.038(4)
F731 0.146(7) 0.167(10) 0.045(3) 0.043(4) -0.020(4) -0.117(6)
F740 0.202(11) 0.063(6) 0.096(7) -0.007(6) 0.101(6) -0.048(8)
F741 0.053(2) 0.092(5) 0.176(8) 0.003(5) 0.057(4) -0.029(3)

loop_
_atom_type_symbol
_atom_type_scat_dispersion_real
_atom_type_scat_dispersion_imag
_atom_type_scat_Cromer_Mann_a1
_atom_type_scat_Cromer_Mann_b1
_atom_type_scat_Cromer_Mann_a2
_atom_type_scat_Cromer_Mann_b2
_atom_type_scat_Cromer_Mann_a3
_atom_type_scat_Cromer_Mann_b3
_atom_type_scat_Cromer_Mann_a4
_atom_type_scat_Cromer_Mann_b4
_atom_type_scat_Cromer_Mann_c
_atom_type_scat_source
C 0.0033 0.0016 2.3100 20.8439 1.0200 10.2075 1.5886 0.5687 0.8650 51.6512 0.2156 'International Tables Vol C 4.2.6.8 and 6.1.1.4'
H 0.0000 0.0000 0.4930 10.5109 0.3229 26.1257 0.1402 3.1424 0.0408 57.7998 0.0030 'International Tables Vol C 4.2.6.8 and 6.1.1.4'
B 0.0013 0.0007 2.0545 23.2185 1.3326 1.0210 1.0979 60.3498 0.7068 0.1403 -0.1932 'International Tables Vol C 4.2.6.8 and 6.1.1.4'
F 0.0171 0.0103 3.5392 10.2825 2.6412 4.2944 1.5170 0.2615 1.0243 26.1476 0.2776 'International Tables Vol C 4.2.6.8 and 6.1.1.4'
Ga 0.2307 1.6083 15.2354 3.0669 6.7006 0.2412 4.3591 10.7805 2.9623 61.4135 1.7189 'International Tables Vol C 4.2.6.8 and 6.1.1.4'
I -0.4742 1.8119 20.1472 4.3470 18.9949 0.3814 7.5138 27.7660 2.2735 66.8776 4.0712 'International Tables Vol C 4.2.6.8 and 6.1.1.4'
O 0.0106 0.0060 3.0485 13.2771 2.2868 5.7011 1.5463 0.3239 0.8670 32.9089 0.2508 'International Tables Vol C 4.2.6.8 and 6.1.1.4'
Fe 0.3463 0.8444 11.7695 4.7611 7.3573 0.3072 3.5222 15.3535 2.3045 76.8805 1.0369 'International Tables Vol C 4.2.6.8 and 6.1.1.4'

loop_
_geom_angle_atom_site_label_1
_geom_angle_atom_site_label_2
_geom_angle_atom_site_label_3
_geom_angle
_geom_angle_publ_flag
Fe2 I1 Fe17 114.99(2) yes
I1 Fe2 C3 124.01(13) yes
I1 Fe2 C4 93.00(13) yes
C3 Fe2 C4 39.16(18) yes
I1 Fe2 C5 95.83(14) yes
C3 Fe2 C5 66.37(19) yes
C4 Fe2 C5 39.65(18) yes
I1 Fe2 C6 129.70(15) yes
C3 Fe2 C6 66.38(18) yes
C4 Fe2 C6 65.64(18) yes
C5 Fe2 C6 38.7(2) yes
I1 Fe2 C7 159.26(13) yes
C3 Fe2 C7 39.98(17) yes
C4 Fe2 C7 66.49(18) yes
C5 Fe2 C7 66.66(19) yes
C6 Fe2 C7 40.09(19) yes
I1 Fe2 C13 95.18(16) yes
C3 Fe2 C13 140.8(2) yes
C4 Fe2 C13 151.6(2) yes
C5 Fe2 C13 112.3(2) yes
C6 Fe2 C13 88.5(2) yes
I1 Fe2 C15 91.03(17) yes
C3 Fe2 C15 87.9(2) yes
C4 Fe2 C15 113.8(2) yes
C5 Fe2 C15 152.7(2) yes
C6 Fe2 C15 138.9(2) yes
C7 Fe2 C13 101.7(2) yes
C7 Fe2 C15 99.9(2) yes
C13 Fe2 C15 93.3(2) yes
Fe2 C3 C4 71.3(2) yes
Fe2 C3 C7 68.7(2) yes
C4 C3 C7 108.0(4) yes
Fe2 C3 C12 128.5(3) yes
C4 C3 C12 124.9(4) yes
C7 C3 C12 127.0(5) yes
Fe2 C4 C3 69.5(2) yes
Fe2 C4 C5 69.7(2) yes
C3 C4 C5 107.9(4) yes
Fe2 C4 C11 130.3(4) yes
C3 C4 C11 125.9(5) yes
C5 C4 C11 126.1(5) yes
Fe2 C5 C4 70.6(3) yes
Fe2 C5 C6 70.4(3) yes
C4 C5 C6 108.0(4) yes
Fe2 C5 C10 129.2(4) yes
C4 C5 C10 125.4(5) yes
C6 C5 C10 126.4(5) yes
Fe2 C6 C5 70.9(3) yes
Fe2 C6 C7 68.5(2) yes
C5 C6 C7 108.6(4) yes
Fe2 C6 C9 129.7(4) yes
C5 C6 C9 126.8(5) yes
C7 C6 C9 124.4(5) yes
C6 C7 C3 107.5(4) yes
C6 C7 Fe2 71.4(2) yes
C3 C7 Fe2 71.3(2) yes
C6 C7 C8 125.0(4) yes
C3 C7 C8 127.3(5) yes
Fe2 C7 C8 127.4(3) yes
C7 C8 H81 109.0 no
C7 C8 H82 109.2 no
H81 C8 H82 109.9 no
C7 C8 H83 109.8 no
H81 C8 H83 109.2 no
H82 C8 H83 109.7 no
C6 C9 H91 108.6 no
C6 C9 H92 110.5 no
H91 C9 H92 109.9 no
C6 C9 H93 109.1 no
H91 C9 H93 109.5 no
H92 C9 H93 109.2 no
C5 C10 H101 110.5 no
C5 C10 H102 109.4 no
H101 C10 H102 109.1 no
C5 C10 H103 109.6 no
H101 C10 H103 108.9 no
H102 C10 H103 109.3 no
C4 C11 H111 110.7 no
C4 C11 H112 109.6 no
H111 C11 H112 109.7 no
C4 C11 H113 109.1 no
H111 C11 H113 108.8 no
H112 C11 H113 109.0 no
C3 C12 H121 110.9 no
C3 C12 H122 109.7 no
H121 C12 H122 108.2 no
C3 C12 H123 109.5 no
H121 C12 H123 109.6 no
H122 C12 H123 109.0 no
Fe2 C13 O14 176.1(5) yes
Fe2 C15 O16 175.0(5) yes
I1 Fe17 C18 94.68(16) yes
I1 Fe17 C20 94.25(13) yes
C18 Fe17 C20 112.6(2) yes
I1 Fe17 C21 91.67(14) yes
C18 Fe17 C21 151.5(2) yes
C20 Fe17 C21 39.2(2) yes
I1 Fe17 C22 122.79(16) yes
C18 Fe17 C22 142.4(2) yes
C20 Fe17 C22 65.2(2) yes
C21 Fe17 C22 38.4(2) yes
I1 Fe17 C23 157.18(13) yes
C18 Fe17 C23 103.2(2) yes
C20 Fe17 C23 65.96(18) yes
C21 Fe17 C23 65.90(19) yes
C22 Fe17 C23 39.79(19) yes
I1 Fe17 C24 128.56(14) yes
C18 Fe17 C24 89.1(2) yes
C20 Fe17 C24 39.0(2) yes
C21 Fe17 C24 65.58(18) yes
C22 Fe17 C24 65.76(17) yes
I1 Fe17 C30 92.38(18) yes
C18 Fe17 C30 94.2(2) yes
C20 Fe17 C30 151.8(2) yes
C21 Fe17 C30 113.3(2) yes
C22 Fe17 C30 88.2(2) yes
C23 Fe17 C24 39.43(18) yes
C23 Fe17 C30 100.2(2) yes
C24 Fe17 C30 138.6(2) yes
Fe17 C18 O19 175.8(5) yes
Fe17 C20 C21 70.6(3) yes
Fe17 C20 C24 69.5(3) yes
C21 C20 C24 107.6(4) yes
Fe17 C20 C29 129.4(4) yes
C21 C20 C29 125.6(7) yes
C24 C20 C29 126.5(7) yes
Fe17 C21 C20 70.2(3) yes
Fe17 C21 C22 70.1(3) yes
C20 C21 C22 108.0(4) yes
Fe17 C21 C27 129.1(4) yes
C20 C21 C27 125.9(7) yes
C22 C21 C27 125.9(7) yes
Fe17 C22 C21 71.5(3) yes
Fe17 C22 C23 68.4(2) yes
C21 C22 C23 108.2(4) yes
Fe17 C22 C26 128.4(4) yes
C21 C22 C26 125.8(6) yes
C23 C22 C26 125.9(6) yes
C22 C23 Fe17 71.8(3) yes
C22 C23 C24 107.9(4) yes
Fe17 C23 C24 71.6(3) yes
C22 C23 C25 125.3(5) yes
Fe17 C23 C25 128.6(4) yes
C24 C23 C25 126.3(5) yes
Fe17 C24 C20 71.4(3) yes
Fe17 C24 C23 69.0(3) yes
C20 C24 C23 108.2(4) yes
Fe17 C24 C28 131.0(4) yes
C20 C24 C28 126.1(5) yes
C23 C24 C28 125.3(5) yes
C23 C25 H251 109.4 no
C23 C25 H252 109.8 no
H251 C25 H252 109.7 no
C23 C25 H253 108.9 no
H251 C25 H253 109.8 no
H252 C25 H253 109.1 no
C22 C26 H261 108.1 no
C22 C26 H262 110.2 no
H261 C26 H262 109.8 no
C22 C26 H263 109.4 no
H261 C26 H263 109.7 no
H262 C26 H263 109.6 no
C21 C27 H271 108.6 no
C21 C27 H272 110.0 no
H271 C27 H272 109.5 no
C21 C27 H273 109.9 no
H271 C27 H273 109.3 no
H272 C27 H273 109.6 no
C24 C28 H281 108.5 no
C24 C28 H282 109.7 no
H281 C28 H282 109.5 no
C24 C28 H283 110.6 no
H281 C28 H283 108.8 no
H282 C28 H283 109.7 no
C20 C29 H291 108.8 no
C20 C29 H292 109.5 no
H291 C29 H292 109.3 no
C20 C29 H293 109.7 no
H291 C29 H293 109.9 no
H292 C29 H293 109.6 no
Fe17 C30 O31 176.2(5) yes
F32 C33 F34 105.7(4) yes
F32 C33 F35 106.3(4) yes
F34 C33 F35 106.3(3) yes
F32 C33 C36 112.7(3) yes
F34 C33 C36 111.8(4) yes
F35 C33 C36 113.4(4) yes
C33 C36 C37 118.3(4) yes
C33 C36 C41 120.4(4) yes
C37 C36 C41 121.2(3) yes
C36 C37 C38 121.8(3) yes
C36 C37 H371 119.2 no
C38 C37 H371 119.0 no
C37 C38 C39 115.4(3) yes
C37 C38 B46 122.4(3) yes
C39 C38 B46 122.0(3) yes
C38 C39 C40 122.8(3) yes
C38 C39 H391 118.7 no
C40 C39 H391 118.5 no
C39 C40 C41 120.5(4) yes
C39 C40 C42 120.3(3) yes
C41 C40 C42 119.2(4) yes
C40 C41 C36 118.2(3) yes
C40 C41 H411 120.4 no
C36 C41 H411 121.3 no
C40 C42 F43 112.8(4) yes
C40 C42 F44 111.9(4) yes
F43 C42 F44 101.2(4) yes
C40 C42 F45 114.9(4) yes
F43 C42 F45 107.0(4) yes
F44 C42 F45 108.0(4) yes
C38 B46 C47 112.8(3) yes
C38 B46 C61 109.1(3) yes
C47 B46 C61 104.1(3) yes
C38 B46 C75 105.1(3) yes
C47 B46 C75 113.9(3) yes
C61 B46 C75 111.9(3) yes
B46 C47 C48 123.6(3) yes
B46 C47 C52 120.9(3) yes
C48 C47 C52 115.1(3) yes
C47 C48 C49 122.7(4) yes
C47 C48 H481 118.8 no
C49 C48 H481 118.5 no
C48 C49 C50 120.8(4) yes
C48 C49 C57 118.6(4) yes
C50 C49 C57 120.6(4) yes
C49 C50 C51 118.3(4) yes
C49 C50 H501 121.6 no
C51 C50 H501 120.1 no
C50 C51 C52 120.6(4) yes
C50 C51 C53 119.1(4) yes
C52 C51 C53 120.2(4) yes
C47 C52 C51 122.5(4) yes
C47 C52 H521 118.5 no
C51 C52 H521 119.0 no
C51 C53 F54 113.3(3) yes
C51 C53 F55 112.7(4) yes
F54 C53 F55 105.4(3) yes
C51 C53 F56 112.2(3) yes
F54 C53 F56 106.9(4) yes
F55 C53 F56 105.7(4) yes
C49 C57 F58 111.6(4) yes
C49 C57 F59 113.3(4) yes
F58 C57 F59 106.8(4) yes
C49 C57 F60 113.2(4) yes
F58 C57 F60 104.1(4) yes
F59 C57 F60 107.1(4) yes
B46 C61 C62 119.0(3) yes
B46 C61 C66 125.4(3) yes
C62 C61 C66 115.5(3) yes
C61 C62 C63 122.7(4) yes
C61 C62 H621 118.7 no
C63 C62 H621 118.6 no
C62 C63 C64 120.3(4) yes
C62 C63 C71 120.3(4) yes
C64 C63 C71 119.4(4) yes
C63 C64 C65 118.1(4) yes
C63 C64 H641 121.0 no
C65 C64 H641 120.9 no
C64 C65 C66 121.0(4) yes
C64 C65 C67 118.6(4) yes
C66 C65 C67 120.4(4) yes
C65 C66 C61 122.4(4) yes
C65 C66 H661 118.4 no
C61 C66 H661 119.3 no
C65 C67 F68 113.2(4) yes
C65 C67 F69 112.7(4) yes
F68 C67 F69 105.3(4) yes
C65 C67 F70 112.6(4) yes
F68 C67 F70 104.2(4) yes
F69 C67 F70 108.2(5) yes
C63 C71 F720 117.7(7) yes
C63 C71 F730 111.3(7) yes
F720 C71 F730 103.6(7) yes
C63 C71 F740 114.7(6) yes
F720 C71 F740 105.8(7) yes
F730 C71 F740 102.1(7) yes
B46 C75 C76 124.4(3) yes
B46 C75 C84 119.9(3) yes
C76 C75 C84 115.5(3) yes
C75 C76 C77 122.2(4) yes
C75 C76 H761 119.2 no
C77 C76 H761 118.6 no
C76 C77 C78 119.8(4) yes
C76 C77 C82 121.0(4) yes
C78 C77 C82 119.3(4) yes
C77 C78 F79 113.4(4) yes
C77 C78 F80 113.0(4) yes
F79 C78 F80 104.6(4) yes
C77 C78 F81 112.8(4) yes
F79 C78 F81 105.2(4) yes
F80 C78 F81 107.1(4) yes
C77 C82 C83 117.9(4) yes
C77 C82 H821 121.3 no
C83 C82 H821 120.7 no
C82 C83 C84 120.5(4) yes
C82 C83 C85 120.1(4) yes
C84 C83 C85 119.3(4) yes
C75 C84 C83 122.9(4) yes
C75 C84 H841 119.0 no
C83 C84 H841 118.2 no
C83 C85 F860 114.3(4) yes
C83 C85 F870 109.6(4) yes
F860 C85 F870 104.8(5) yes
C83 C85 F880 113.7(5) yes
F860 C85 F880 109.7(5) yes
F870 C85 F880 103.8(4) yes
F89 C90 C91 124.2(4) yes
F89 C90 C95 114.6(4) yes
C91 C90 C95 121.2(3) yes
C90 C91 C92 119.9(4) yes
C90 C91 H911 120.6 no
C92 C91 H911 119.5 no
C91 C92 C93 118.5(3) yes
C91 C92 H921 121.2 no
C93 C92 H921 120.3 no
C92 C93 C94 119.4(4) yes
C92 C93 H931 121.1 no
C94 C93 H931 119.5 no
C93 C94 C95 122.0(5) yes
C93 C94 H941 119.8 no
C95 C94 H941 118.2 no
C90 C95 C94 119.0(4) yes
C90 C95 H951 119.6 no
C94 C95 H951 121.4 no

loop_
_geom_bond_atom_site_label_1
_geom_bond_atom_site_label_2
_geom_bond_distance
_geom_bond_publ_flag
I1 Fe2 2.5943(6) yes
I1 Fe17 2.5997(7) yes
Fe2 C3 2.111(4) yes
Fe2 C4 2.135(4) yes
Fe2 C5 2.123(5) yes
Fe2 C6 2.116(4) yes
Fe2 C7 2.077(4) yes
Fe2 C13 1.772(5) yes
Fe2 C15 1.782(5) yes
C3 C4 1.423(7) yes
C3 C7 1.432(6) yes
C3 C12 1.487(7) yes
C4 C5 1.444(7) yes
C4 C11 1.493(7) yes
C5 C6 1.404(7) yes
C5 C10 1.494(7) yes
C6 C7 1.438(7) yes
C6 C9 1.492(7) yes
C7 C8 1.494(7) yes
C8 H81 0.957 no
C8 H82 0.956 no
C8 H83 0.961 no
C9 H91 0.961 no
C9 H92 0.960 no
C9 H93 0.954 no
C10 H101 0.956 no
C10 H102 0.963 no
C10 H103 0.963 no
C11 H111 0.966 no
C11 H112 0.955 no
C11 H113 0.960 no
C12 H121 0.953 no
C12 H122 0.947 no
C12 H123 0.961 no
C13 O14 1.145(6) yes
C15 O16 1.139(6) yes
Fe17 C18 1.776(5) yes
Fe17 C20 2.138(5) yes
Fe17 C21 2.142(5) yes
Fe17 C22 2.124(5) yes
Fe17 C23 2.078(4) yes
Fe17 C24 2.112(4) yes
Fe17 C30 1.774(5) yes
C18 O19 1.142(6) yes
C20 C21 1.435(8) yes
C20 C24 1.421(7) yes
C20 C29 1.483(7) yes
C21 C22 1.404(8) yes
C21 C27 1.491(8) yes
C22 C23 1.431(7) yes
C22 C26 1.498(8) yes
C23 C24 1.414(7) yes
C23 C25 1.485(7) yes
C24 C28 1.502(7) yes
C25 H251 0.961 no
C25 H252 0.965 no
C25 H253 0.966 no
C26 H261 0.959 no
C26 H262 0.959 no
C26 H263 0.961 no
C27 H271 0.961 no
C27 H272 0.960 no
C27 H273 0.958 no
C28 H281 0.962 no
C28 H282 0.960 no
C28 H283 0.964 no
C29 H291 0.961 no
C29 H292 0.955 no
C29 H293 0.962 no
C30 O31 1.154(6) yes
F32 C33 1.337(5) yes
C33 F34 1.350(5) yes
C33 F35 1.339(5) yes
C33 C36 1.493(5) yes
C36 C37 1.397(5) yes
C36 C41 1.384(6) yes
C37 C38 1.409(5) yes
C37 H371 0.960 no
C38 C39 1.409(5) yes
C38 B46 1.643(5) yes
C39 C40 1.386(5) yes
C39 H391 0.957 no
C40 C41 1.393(5) yes
C40 C42 1.493(6) yes
C41 H411 0.965 no
C42 F43 1.339(5) yes
C42 F44 1.344(6) yes
C42 F45 1.295(5) yes
B46 C47 1.634(5) yes
B46 C61 1.643(5) yes
B46 C75 1.642(5) yes
C47 C48 1.397(5) yes
C47 C52 1.408(5) yes
C48 C49 1.404(5) yes
C48 H481 0.968 no
C49 C50 1.371(6) yes
C49 C57 1.497(6) yes
C50 C51 1.395(6) yes
C50 H501 0.964 no
C51 C52 1.393(5) yes
C51 C53 1.493(5) yes
C52 H521 0.963 no
C53 F54 1.342(5) yes
C53 F55 1.338(5) yes
C53 F56 1.334(5) yes
C57 F58 1.332(6) yes
C57 F59 1.319(6) yes
C57 F60 1.338(6) yes
C61 C62 1.410(5) yes
C61 C66 1.392(5) yes
C62 C63 1.386(5) yes
C62 H621 0.961 no
C63 C64 1.395(6) yes
C63 C71 1.485(6) yes
C64 C65 1.388(6) yes
C64 H641 0.957 no
C65 C66 1.392(5) yes
C65 C67 1.498(6) yes
C66 H661 0.965 no
C67 F68 1.329(5) yes
C67 F69 1.310(6) yes
C67 F70 1.341(7) yes
C71 F720 1.305(7) yes
C71 F730 1.344(7) yes
C71 F740 1.322(7) yes
C75 C76 1.396(5) yes
C75 C84 1.399(5) yes
C76 C77 1.398(6) yes
C76 H761 0.955 no
C77 C78 1.500(5) yes
C77 C82 1.384(6) yes
C78 F79 1.329(6) yes
C78 F80 1.335(6) yes
C78 F81 1.331(5) yes
C82 C83 1.391(6) yes
C82 H821 0.963 no
C83 C84 1.388(6) yes
C83 C85 1.494(6) yes
C84 H841 0.962 no
C85 F860 1.316(6) yes
C85 F870 1.393(6) yes
C85 F880 1.303(6) yes
F89 C90 1.350(6) yes
C90 C91 1.348(5) yes
C90 C95 1.377(5) yes
C91 C92 1.409(5) yes
C91 H911 0.970 no
C92 C93 1.392(6) yes
C92 H921 0.957 no
C93 C94 1.361(7) yes
C93 H931 0.969 no
C94 C95 1.355(7) yes
C94 H941 0.966 no
C95 H951 0.960 no
F189 C192 1.297(8) yes
C190 H1901 0.957 no
